data_4345934
loop_
_publ_author_name
'Hicken, Alexandra'
'White, Andrew J. P.'
'Crimmin, Mark R.'

_publ_section_title
;
 Reversible Coordination of Boron-, Aluminum-, Zinc-, Magnesium-, and
 Calcium-Hydrogen Bonds to Bent {CuL2} Fragments: Heavy \s Complexes of
 the Lightest Coinage Metal.
;
_journal_issue 15
_journal_name_full 'Inorganic chemistry'
_journal_page_first 8669
_journal_page_last 8682
_journal_paper_doi 10.1021/acs.inorgchem.7b00182
_journal_volume 56
_journal_year 2017
_chemical_formula_moiety 'C46 H49 Cu F10 N4 Zn'
_chemical_formula_sum 'C46 H49 Cu F10 N4 Zn'
_chemical_formula_weight 976.80
_space_group_crystal_system monoclinic
_space_group_IT_number 15
_space_group_name_Hall '-C 2yc'
_space_group_name_H-M_alt 'C 1 2/c 1'
_symmetry_space_group_name_Hall '-C 2yc'
_symmetry_space_group_name_H-M 'C 1 2/c 1'
_atom_sites_solution_hydrogens mixed
_audit_creation_method SHELXL-2014/7
_cell_angle_alpha 90
_cell_angle_beta 102.708(5)
_cell_angle_gamma 90
_cell_formula_units_Z 4
_cell_length_a 14.6898(7)
_cell_length_b 13.7067(5)
_cell_length_c 22.9433(10)
_cell_measurement_reflns_used 2855
_cell_measurement_temperature 173(2)
_cell_measurement_theta_max 28.0810
_cell_measurement_theta_min 2.9430
_cell_volume 4506.4(3)
_computing_cell_refinement 'CrysAlisPro, Rigaku OD'
_computing_data_collection 'CrysAlisPro, Rigaku OD'
_computing_data_reduction 'CrysAlisPro, Rigaku OD'
_computing_molecular_graphics 'Bruker SHELXTL'
_computing_publication_material 'CIFTAB-2014 (Sheldrick, 2014)'
_computing_structure_refinement 'SHELXL-2014/7 (Sheldrick, 2014)'
_computing_structure_solution 'SHELXS-2014 (Sheldrick, 2014)'
_diffrn_ambient_temperature 173(2)
_diffrn_detector_area_resol_mean 16.0382
_diffrn_measured_fraction_theta_full 0.986
_diffrn_measured_fraction_theta_max 0.805
_diffrn_measurement_device_type 'Agilent Xcalibur 3 E'
_diffrn_measurement_method 'omega scans'
_diffrn_radiation_type MoK\a
_diffrn_radiation_wavelength 0.71073
_diffrn_reflns_av_R_equivalents 0.0144
_diffrn_reflns_av_unetI/netI 0.0290
_diffrn_reflns_Laue_measured_fraction_full 0.986
_diffrn_reflns_Laue_measured_fraction_max 0.805
_diffrn_reflns_limit_h_max 13
_diffrn_reflns_limit_h_min -19
_diffrn_reflns_limit_k_max 11
_diffrn_reflns_limit_k_min -17
_diffrn_reflns_limit_l_max 22
_diffrn_reflns_limit_l_min -29
_diffrn_reflns_number 7842
_diffrn_reflns_point_group_measured_fraction_full 0.986
_diffrn_reflns_point_group_measured_fraction_max 0.805
_diffrn_reflns_theta_full 25.242
_diffrn_reflns_theta_max 28.236
_diffrn_reflns_theta_min 2.946
_diffrn_source 'Enhance (Mo) X-ray Source'
_exptl_absorpt_coefficient_mu 1.082
_exptl_absorpt_correction_T_max 0.687
_exptl_absorpt_correction_T_min 0.638
_exptl_absorpt_correction_type analytical
_exptl_absorpt_process_details
; 
CrysAlisPro 1.171.38.43 (Rigaku Oxford Diffraction, 2015) 
Analytical numeric absorption correction using a multifaceted crystal 
model based on expressions derived by R.C. Clark & J.S. Reid. 
(Clark, R. C. & Reid, J. S. (1995). Acta Cryst. A51, 887-897) 
Empirical absorption correction using spherical harmonics, 
implemented in SCALE3 ABSPACK scaling algorithm. 
;
_exptl_crystal_colour Colourless
_exptl_crystal_density_diffrn 1.440
_exptl_crystal_description blocks
_exptl_crystal_F_000 2008
_exptl_crystal_size_max 0.66
_exptl_crystal_size_mid 0.51
_exptl_crystal_size_min 0.41
_refine_diff_density_max 0.275
_refine_diff_density_min -0.307
_refine_diff_density_rms 0.049
_refine_ls_extinction_method none
_refine_ls_goodness_of_fit_ref 1.050
_refine_ls_hydrogen_treatment mixed
_refine_ls_matrix_type full
_refine_ls_number_parameters 292
_refine_ls_number_reflns 4502
_refine_ls_number_restraints 0
_refine_ls_restrained_S_all 1.050
_refine_ls_R_factor_all 0.0428
_refine_ls_R_factor_gt 0.0305
_refine_ls_shift/su_max 0.001
_refine_ls_shift/su_mean 0.000
_refine_ls_structure_factor_coef Fsqd
_refine_ls_weighting_details 'w=1/[\s^2^(Fo^2^)+(0.0298P)^2^+3.8320P] where P=(Fo^2^+2Fc^2^)/3'
_refine_ls_weighting_scheme calc
_refine_ls_wR_factor_gt 0.0690
_refine_ls_wR_factor_ref 0.0756
_reflns_Friedel_coverage 0.000
_reflns_number_gt 3702
_reflns_number_total 4502
_reflns_threshold_expression 'I > 2\s(I)'
_cod_data_source_file ic7b00182_si_002.cif
_cod_data_source_block 2-Zn
_cod_depositor_comments 'Adding full bibliography for 4345928--4345935.cif.'
_cod_original_cell_volume 4506.4(4)
_cod_database_code 4345934
_shelx_shelxl_version_number 2014/7
_shelx_space_group_comment
; 
The symmetry employed for this shelxl refinement is uniquely defined 
by the following loop, which should always be used as a source of 
symmetry information in preference to the above space-group names. 
They are only intended as comments. 
;

loop_
_space_group_symop_operation_xyz
'x, y, z'
'-x, y, -z+1/2'
'x+1/2, y+1/2, z'
'-x+1/2, y+1/2, -z+1/2'
'-x, -y, -z'
'x, -y, z-1/2'
'-x+1/2, -y+1/2, -z'
'x+1/2, -y+1/2, z-1/2'

loop_
_atom_site_label
_atom_site_type_symbol
_atom_site_fract_x
_atom_site_fract_y
_atom_site_fract_z
_atom_site_U_iso_or_equiv
_atom_site_adp_type
_atom_site_occupancy
_atom_site_site_symmetry_order
_atom_site_calc_flag
_atom_site_refinement_flags_posn
_atom_site_refinement_flags_adp
_atom_site_refinement_flags_occupancy
Zn1 Zn 0.5000 0.15724(2) 0.2500 0.02460(9) Uani 1 2 d S T P
Cu1 Cu 0.5000 0.35338(2) 0.2500 0.02665(10) Uani 1 2 d S T P
H1 H 0.538(3) 0.262(3) 0.2317(19) 0.032(11) Uiso 0.5 1 d . . P
N1 N 0.49539(11) 0.06475(11) 0.31343(7) 0.0226(3) Uani 1 1 d . . .
C1 C 0.49771(13) -0.03140(14) 0.30469(9) 0.0253(4) Uani 1 1 d . . .
C2 C 0.5000 -0.0738(2) 0.2500 0.0288(6) Uani 1 2 d S T P
H2A H 0.5000 -0.1431 0.2500 0.035 Uiso 1 2 calc R U P
C3 C 0.49688(17) -0.09961(16) 0.35607(10) 0.0390(5) Uani 1 1 d . . .
H3A H 0.5402 -0.0756 0.3919 0.058 Uiso 1 1 calc R U .
H3B H 0.5162 -0.1649 0.3462 0.058 Uiso 1 1 calc R U .
H3C H 0.4337 -0.1027 0.3635 0.058 Uiso 1 1 calc R U .
C4 C 0.48265(14) 0.09720(14) 0.37084(8) 0.0253(4) Uani 1 1 d . . .
C5 C 0.56011(15) 0.12678(15) 0.41446(9) 0.0302(5) Uani 1 1 d . . .
C6 C 0.54493(18) 0.15563(16) 0.46982(10) 0.0411(6) Uani 1 1 d . . .
H6A H 0.5961 0.1766 0.5002 0.049 Uiso 1 1 calc R U .
C7 C 0.45674(19) 0.15403(17) 0.48095(10) 0.0450(6) Uani 1 1 d . . .
H7A H 0.4477 0.1734 0.5190 0.054 Uiso 1 1 calc R U .
C8 C 0.38142(18) 0.12471(17) 0.43768(10) 0.0417(6) Uani 1 1 d . . .
H8A H 0.3211 0.1243 0.4463 0.050 Uiso 1 1 calc R U .
C9 C 0.39197(15) 0.09572(15) 0.38162(9) 0.0318(5) Uani 1 1 d . . .
C10 C 0.65835(15) 0.12596(16) 0.40298(10) 0.0381(5) Uani 1 1 d . . .
H10A H 0.6578 0.0819 0.3682 0.046 Uiso 1 1 calc R U .
C11 C 0.73067(18) 0.0861(2) 0.45590(13) 0.0597(8) Uani 1 1 d . . .
H11A H 0.7375 0.1314 0.4896 0.090 Uiso 1 1 calc R U .
H11B H 0.7908 0.0790 0.4445 0.090 Uiso 1 1 calc R U .
H11C H 0.7102 0.0224 0.4675 0.090 Uiso 1 1 calc R U .
C12 C 0.68657(19) 0.22720(19) 0.38600(15) 0.0604(8) Uani 1 1 d . . .
H12A H 0.6408 0.2508 0.3511 0.091 Uiso 1 1 calc R U .
H12B H 0.7483 0.2239 0.3764 0.091 Uiso 1 1 calc R U .
H12C H 0.6887 0.2720 0.4196 0.091 Uiso 1 1 calc R U .
C13 C 0.30882(15) 0.06408(18) 0.33341(11) 0.0410(6) Uani 1 1 d . . .
H13A H 0.3326 0.0180 0.3064 0.049 Uiso 1 1 calc R U .
C14 C 0.2659(2) 0.1506(2) 0.29567(14) 0.0723(10) Uani 1 1 d . . .
H14A H 0.2193 0.1273 0.2611 0.108 Uiso 1 1 calc R U .
H14B H 0.3149 0.1864 0.2818 0.108 Uiso 1 1 calc R U .
H14C H 0.2359 0.1940 0.3198 0.108 Uiso 1 1 calc R U .
C15 C 0.2341(2) 0.0100(2) 0.35772(15) 0.0713(9) Uani 1 1 d . . .
H15A H 0.2631 -0.0430 0.3840 0.107 Uiso 1 1 calc R U .
H15B H 0.1875 -0.0171 0.3244 0.107 Uiso 1 1 calc R U .
H15C H 0.2036 0.0555 0.3803 0.107 Uiso 1 1 calc R U .
N21 N 0.45972(11) 0.44803(11) 0.30321(7) 0.0264(4) Uani 1 1 d . . .
C21 C 0.46662(14) 0.54404(14) 0.29642(9) 0.0284(4) Uani 1 1 d . . .
C22 C 0.5000 0.5865(2) 0.2500 0.0304(7) Uani 1 2 d S T P
H22A H 0.5000 0.6558 0.2500 0.036 Uiso 1 2 calc R U P
C23 C 0.43759(19) 0.61369(17) 0.33997(10) 0.0452(6) Uani 1 1 d . . .
H23A H 0.3784 0.5919 0.3486 0.068 Uiso 1 1 calc R U .
H23B H 0.4298 0.6792 0.3225 0.068 Uiso 1 1 calc R U .
H23C H 0.4857 0.6151 0.3771 0.068 Uiso 1 1 calc R U .
C24 C 0.42568(14) 0.41784(14) 0.35327(9) 0.0272(4) Uani 1 1 d . . .
C25 C 0.33304(15) 0.39270(17) 0.34869(11) 0.0381(5) Uani 1 1 d . . .
F25 F 0.27325(9) 0.39867(12) 0.29545(7) 0.0602(4) Uani 1 1 d . . .
C26 C 0.29928(16) 0.36560(18) 0.39800(13) 0.0468(6) Uani 1 1 d . . .
F26 F 0.20844(10) 0.34261(13) 0.39153(9) 0.0785(6) Uani 1 1 d . . .
C27 C 0.35765(18) 0.36313(17) 0.45307(11) 0.0436(6) Uani 1 1 d . . .
F27 F 0.32450(12) 0.33682(11) 0.50119(7) 0.0660(5) Uani 1 1 d . . .
C28 C 0.44942(17) 0.38639(16) 0.45941(9) 0.0357(5) Uani 1 1 d . . .
F28 F 0.50759(11) 0.38386(10) 0.51337(6) 0.0532(4) Uani 1 1 d . . .
C29 C 0.48278(14) 0.41245(15) 0.41006(9) 0.0289(4) Uani 1 1 d . . .
F29 F 0.57292(8) 0.43757(10) 0.41828(5) 0.0416(3) Uani 1 1 d . . .

loop_
_atom_site_aniso_label
_atom_site_aniso_U_11
_atom_site_aniso_U_22
_atom_site_aniso_U_33
_atom_site_aniso_U_23
_atom_site_aniso_U_13
_atom_site_aniso_U_12
Zn1 0.03771(19) 0.01968(16) 0.01791(16) 0.000 0.00936(14) 0.000
Cu1 0.0387(2) 0.02110(17) 0.02217(18) 0.000 0.01114(15) 0.000
N1 0.0278(8) 0.0244(8) 0.0155(8) -0.0003(6) 0.0047(7) -0.0019(7)
C1 0.0273(10) 0.0246(9) 0.0230(10) 0.0036(8) 0.0038(8) -0.0012(8)
C2 0.0380(16) 0.0191(13) 0.0279(15) 0.000 0.0044(13) 0.000
C3 0.0536(14) 0.0310(11) 0.0313(12) 0.0100(10) 0.0071(11) -0.0016(11)
C4 0.0351(11) 0.0234(9) 0.0180(9) 0.0034(8) 0.0070(8) 0.0024(9)
C5 0.0380(12) 0.0285(10) 0.0222(10) -0.0005(8) 0.0023(9) 0.0038(9)
C6 0.0584(15) 0.0381(12) 0.0228(11) -0.0028(9) 0.0003(10) 0.0102(11)
C7 0.0741(18) 0.0437(13) 0.0210(11) 0.0053(10) 0.0190(12) 0.0148(13)
C8 0.0523(14) 0.0429(13) 0.0375(13) 0.0083(11) 0.0262(12) 0.0055(12)
C9 0.0378(12) 0.0336(11) 0.0268(11) 0.0051(9) 0.0133(9) 0.0003(10)
C10 0.0358(12) 0.0400(12) 0.0347(12) -0.0122(10) -0.0005(10) 0.0009(10)
C11 0.0465(15) 0.0666(18) 0.0569(18) -0.0079(15) -0.0083(13) 0.0151(14)
C12 0.0429(15) 0.0557(16) 0.083(2) 0.0027(15) 0.0149(15) -0.0035(13)
C13 0.0323(12) 0.0509(14) 0.0423(14) -0.0005(11) 0.0134(11) -0.0063(11)
C14 0.0502(16) 0.080(2) 0.073(2) 0.0198(17) -0.0150(15) -0.0128(16)
C15 0.0538(17) 0.084(2) 0.082(2) 0.0055(18) 0.0259(16) -0.0236(16)
N21 0.0350(9) 0.0258(8) 0.0194(8) 0.0011(7) 0.0085(7) 0.0004(7)
C21 0.0368(11) 0.0262(10) 0.0207(10) -0.0027(8) 0.0033(9) 0.0024(9)
C22 0.0484(18) 0.0214(13) 0.0198(14) 0.000 0.0040(13) 0.000
C23 0.0744(18) 0.0327(12) 0.0310(12) -0.0032(10) 0.0172(12) 0.0082(12)
C24 0.0332(11) 0.0239(9) 0.0264(11) -0.0006(8) 0.0105(9) 0.0022(9)
C25 0.0330(12) 0.0414(12) 0.0389(13) 0.0063(11) 0.0056(10) 0.0035(10)
F25 0.0379(8) 0.0774(11) 0.0575(10) 0.0176(8) -0.0065(7) -0.0047(8)
C26 0.0331(12) 0.0464(14) 0.0682(19) 0.0085(13) 0.0271(13) 0.0013(11)
F26 0.0363(8) 0.1008(14) 0.1062(15) 0.0233(11) 0.0328(9) -0.0026(9)
C27 0.0578(16) 0.0389(13) 0.0453(14) 0.0072(11) 0.0360(13) 0.0076(12)
F27 0.0884(12) 0.0643(10) 0.0656(11) 0.0144(8) 0.0609(10) 0.0083(9)
C28 0.0545(14) 0.0307(11) 0.0243(11) -0.0021(9) 0.0137(10) 0.0029(11)
F28 0.0844(11) 0.0535(8) 0.0214(7) -0.0002(6) 0.0113(7) -0.0049(8)
C29 0.0344(11) 0.0286(10) 0.0262(11) -0.0023(8) 0.0119(9) -0.0007(9)
F29 0.0368(7) 0.0563(8) 0.0298(7) 0.0013(6) 0.0036(6) -0.0101(6)

loop_
_atom_type_symbol
_atom_type_description
_atom_type_scat_dispersion_real
_atom_type_scat_dispersion_imag
_atom_type_scat_source
C C 0.0033 0.0016 'International Tables Vol C Tables 4.2.6.8 and 6.1.1.4'
H H 0.0000 0.0000 'International Tables Vol C Tables 4.2.6.8 and 6.1.1.4'
Cu Cu 0.3201 1.2651 'International Tables Vol C Tables 4.2.6.8 and 6.1.1.4'
F F 0.0171 0.0103 'International Tables Vol C Tables 4.2.6.8 and 6.1.1.4'
N N 0.0061 0.0033 'International Tables Vol C Tables 4.2.6.8 and 6.1.1.4'
Zn Zn 0.2839 1.4301 'International Tables Vol C Tables 4.2.6.8 and 6.1.1.4'

loop_
_geom_angle_atom_site_label_1
_geom_angle_atom_site_label_2
_geom_angle_atom_site_label_3
_geom_angle
_geom_angle_site_symmetry_1
_geom_angle_site_symmetry_3
N1 Zn1 N1 98.51(9) 2_655 .
N1 Zn1 Cu1 130.75(4) 2_655 .
N1 Zn1 Cu1 130.74(4) . .
N21 Cu1 N21 97.10(9) . 2_655
N21 Cu1 Zn1 131.45(5) . .
N21 Cu1 Zn1 131.45(5) 2_655 .
C1 N1 C4 117.06(16) . .
C1 N1 Zn1 121.72(13) . .
C4 N1 Zn1 121.09(12) . .
N1 C1 C2 123.69(19) . .
N1 C1 C3 119.36(18) . .
C2 C1 C3 116.94(19) . .
C1 C2 C1 130.6(3) 2_655 .
C5 C4 C9 122.02(18) . .
C5 C4 N1 119.63(17) . .
C9 C4 N1 118.32(17) . .
C6 C5 C4 117.8(2) . .
C6 C5 C10 120.5(2) . .
C4 C5 C10 121.76(18) . .
C7 C6 C5 120.7(2) . .
C8 C7 C6 120.8(2) . .
C7 C8 C9 121.2(2) . .
C8 C9 C4 117.5(2) . .
C8 C9 C13 121.4(2) . .
C4 C9 C13 121.09(18) . .
C5 C10 C12 111.05(19) . .
C5 C10 C11 112.7(2) . .
C12 C10 C11 110.4(2) . .
C9 C13 C14 110.9(2) . .
C9 C13 C15 113.6(2) . .
C14 C13 C15 110.2(2) . .
C21 N21 C24 115.75(16) . .
C21 N21 Cu1 122.69(13) . .
C24 N21 Cu1 121.48(12) . .
N21 C21 C22 123.4(2) . .
N21 C21 C23 120.51(18) . .
C22 C21 C23 116.08(19) . .
C21 C22 C21 130.7(3) . 2_655
C25 C24 C29 116.02(19) . .
C25 C24 N21 121.95(19) . .
C29 C24 N21 122.03(18) . .
F25 C25 C26 118.7(2) . .
F25 C25 C24 119.3(2) . .
C26 C25 C24 121.9(2) . .
F26 C26 C27 120.2(2) . .
F26 C26 C25 119.8(2) . .
C27 C26 C25 120.0(2) . .
F27 C27 C28 120.1(2) . .
F27 C27 C26 119.9(2) . .
C28 C27 C26 120.0(2) . .
F28 C28 C27 120.5(2) . .
F28 C28 C29 119.8(2) . .
C27 C28 C29 119.8(2) . .
F29 C29 C28 118.06(19) . .
F29 C29 C24 119.51(17) . .
C28 C29 C24 122.4(2) . .

loop_
_geom_bond_atom_site_label_1
_geom_bond_atom_site_label_2
_geom_bond_distance
_geom_bond_site_symmetry_2
Zn1 N1 1.9423(15) 2_655
Zn1 N1 1.9423(15) .
Zn1 Cu1 2.6884(4) .
Cu1 N21 1.9599(16) .
Cu1 N21 1.9599(16) 2_655
N1 C1 1.335(2) .
N1 C4 1.441(2) .
C1 C2 1.390(2) .
C1 C3 1.507(3) .
C2 C1 1.390(2) 2_655
C4 C5 1.400(3) .
C4 C9 1.408(3) .
C5 C6 1.394(3) .
C5 C10 1.523(3) .
C6 C7 1.375(3) .
C7 C8 1.374(3) .
C8 C9 1.387(3) .
C9 C13 1.520(3) .
C10 C12 1.523(3) .
C10 C11 1.528(3) .
C13 C14 1.521(4) .
C13 C15 1.529(3) .
N21 C21 1.332(2) .
N21 C24 1.412(2) .
C21 C22 1.394(2) .
C21 C23 1.510(3) .
C22 C21 1.394(2) 2_655
C24 C25 1.385(3) .
C24 C29 1.388(3) .
C25 F25 1.341(3) .
C25 C26 1.382(3) .
C26 F26 1.347(3) .
C26 C27 1.362(4) .
C27 F27 1.350(2) .
C27 C28 1.362(3) .
C28 F28 1.341(3) .
C28 C29 1.376(3) .
C29 F29 1.341(2) .
